data_4026888
loop_
_publ_author_name
'Zheng Yang'
'Mengyao She'
'Bing Yin'
'Jihong Cui'
'Yuze Zhang'
'Wei Sun'
'Jianli Li'
'Zhen Shi'

_publ_section_title
;
 Three Rhodamine-Based "Off-On" Chemosensors with High Selectivity and
 Sensitivity for Fe3+ Imaging in Living Cells
;
_journal_name_full 'Journal of Organic Chemistry'
_journal_page_first 1143
_journal_page_last 1147
_journal_paper_doi 10.1021/jo202056t
_journal_volume 77
_journal_year 2012
_chemical_formula_sum 'C36 H36 Cl3 Fe N4 O3 S'
_chemical_formula_weight 766.95
_chemical_name_systematic
; 
 ? 
;
_space_group_IT_number 14
_symmetry_cell_setting monoclinic
_symmetry_space_group_name_Hall '-P 2yn'
_symmetry_space_group_name_H-M 'P 1 21/n 1'
_atom_sites_solution_hydrogens geom
_atom_sites_solution_primary direct
_atom_sites_solution_secondary difmap
_audit_creation_method SHELXL-97
_cell_angle_alpha 90.00
_cell_angle_beta 91.209(3)
_cell_angle_gamma 90.00
_cell_formula_units_Z 4
_cell_length_a 12.412(3)
_cell_length_b 16.298(3)
_cell_length_c 17.833(4)
_cell_measurement_reflns_used 1311
_cell_measurement_temperature 293(2)
_cell_measurement_theta_max 15.44
_cell_measurement_theta_min 2.28
_cell_volume 3606.6(14)
_computing_cell_refinement 'Bruker SAINT'
_computing_data_collection 'Bruker APEX2'
_computing_data_reduction 'Bruker SAINT'
_computing_molecular_graphics 'Bruker SHELXTL'
_computing_publication_material 'Bruker SHELXTL'
_computing_structure_refinement 'SHELXL-97 (Sheldrick, 2008)'
_computing_structure_solution 'SHELXS-97 (Sheldrick, 2008)'
_diffrn_ambient_temperature 293(2)
_diffrn_detector_area_resol_mean 8.333
_diffrn_measured_fraction_theta_full 0.999
_diffrn_measured_fraction_theta_max 0.999
_diffrn_measurement_device_type 'BRUKER SMART APEXII'
_diffrn_measurement_method '\f and \w scans'
_diffrn_radiation_monochromator graphite
_diffrn_radiation_source 'fine-focus sealed tube'
_diffrn_radiation_type MoK\a
_diffrn_radiation_wavelength 0.71073
_diffrn_reflns_av_R_equivalents 0.0833
_diffrn_reflns_av_sigmaI/netI 0.1205
_diffrn_reflns_limit_h_max 10
_diffrn_reflns_limit_h_min -14
_diffrn_reflns_limit_k_max 19
_diffrn_reflns_limit_k_min -19
_diffrn_reflns_limit_l_max 21
_diffrn_reflns_limit_l_min -21
_diffrn_reflns_number 17841
_diffrn_reflns_theta_full 25.10
_diffrn_reflns_theta_max 25.10
_diffrn_reflns_theta_min 1.98
_exptl_absorpt_coefficient_mu 0.740
_exptl_absorpt_correction_T_max 0.8889
_exptl_absorpt_correction_T_min 0.7839
_exptl_absorpt_correction_type multi-scan
_exptl_absorpt_process_details sadabs
_exptl_crystal_colour pink
_exptl_crystal_density_diffrn 1.413
_exptl_crystal_description block
_exptl_crystal_F_000 1588
_exptl_crystal_size_max 0.35
_exptl_crystal_size_mid 0.27
_exptl_crystal_size_min 0.16
_refine_diff_density_max 1.242
_refine_diff_density_min -0.518
_refine_diff_density_rms 0.087
_refine_ls_extinction_coef 0.0008(8)
_refine_ls_extinction_expression Fc^*^=kFc[1+0.001xFc^2^\l^3^/sin(2\q)]^-1/4^
_refine_ls_extinction_method SHELXL
_refine_ls_goodness_of_fit_ref 1.045
_refine_ls_hydrogen_treatment constr
_refine_ls_matrix_type full
_refine_ls_number_parameters 439
_refine_ls_number_reflns 6420
_refine_ls_number_restraints 0
_refine_ls_restrained_S_all 1.045
_refine_ls_R_factor_all 0.1703
_refine_ls_R_factor_gt 0.0847
_refine_ls_shift/su_max 0.001
_refine_ls_shift/su_mean 0.000
_refine_ls_structure_factor_coef Fsqd
_refine_ls_weighting_details 'calc w=1/[\s^2^(Fo^2^)+(0.1417P)^2^+0.0000P] where P=(Fo^2^+2Fc^2^)/3'
_refine_ls_weighting_scheme calc
_refine_ls_wR_factor_gt 0.2284
_refine_ls_wR_factor_ref 0.2916
_reflns_number_gt 2933
_reflns_number_total 6420
_reflns_threshold_expression >2sigma(I)
_cod_data_source_file jo202056t_si_002_4.cif
_cod_data_source_block Y3-Fe3+
_cod_original_cell_volume 3606.5(13)
_cod_database_code 4026888

loop_
_symmetry_equiv_pos_as_xyz
'x, y, z'
'-x+1/2, y+1/2, -z+1/2'
'-x, -y, -z'
'x-1/2, -y-1/2, z-1/2'

loop_
_atom_site_label
_atom_site_type_symbol
_atom_site_fract_x
_atom_site_fract_y
_atom_site_fract_z
_atom_site_U_iso_or_equiv
_atom_site_adp_type
_atom_site_occupancy
_atom_site_symmetry_multiplicity
_atom_site_calc_flag
_atom_site_refinement_flags
Fe1 Fe 0.24456(8) 0.82342(6) 1.03137(5) 0.0530(4) Uani 1 1 d .
Cl1 Cl 0.2905(3) 0.69382(17) 1.0555(2) 0.1396(12) Uani 1 1 d .
Cl2 Cl 0.2149(3) 0.90794(19) 1.12691(15) 0.1272(11) Uani 1 1 d .
Cl3 Cl 0.1099(2) 0.82128(17) 0.94288(14) 0.1046(9) Uani 1 1 d .
S1 S 0.50103(17) 0.94714(13) 0.87923(11) 0.0727(6) Uani 1 1 d .
N1 N 0.3771(5) 0.8783(4) 0.9769(3) 0.0633(16) Uani 1 1 d .
N2 N 0.2815(5) 0.9277(4) 0.8714(3) 0.0665(17) Uani 1 1 d .
N3 N 0.4363(7) 0.9452(6) 0.3893(5) 0.120(3) Uani 1 1 d .
N4 N 0.5531(8) 0.6824(4) 0.8444(4) 0.095(2) Uani 1 1 d .
O1 O 0.7998(5) 0.8760(4) 1.0794(4) 0.0992(19) Uani 1 1 d .
O2 O 0.3603(5) 0.9779(4) 0.7663(3) 0.0853(17) Uani 1 1 d .
O3 O 0.4519(4) 0.7833(3) 0.6055(3) 0.0725(14) Uani 1 1 d .
C1 C 0.8865(7) 0.9028(7) 1.0313(6) 0.120(4) Uani 1 1 d .
H1A H 0.8792 0.8765 0.9833 0.180 Uiso 1 1 calc R
H1B H 0.9547 0.8884 1.0541 0.180 Uiso 1 1 calc R
H1C H 0.8828 0.9613 1.0249 0.180 Uiso 1 1 calc R
C2 C 0.6971(7) 0.8762(5) 1.0508(5) 0.074(2) Uani 1 1 d .
C3 C 0.6684(7) 0.9103(5) 0.9823(5) 0.076(2) Uani 1 1 d .
H3 H 0.7197 0.9333 0.9514 0.092 Uiso 1 1 calc R
C4 C 0.5592(7) 0.9089(4) 0.9613(4) 0.067(2) Uani 1 1 d .
C5 C 0.4809(6) 0.8739(4) 1.0070(4) 0.0591(19) Uani 1 1 d .
C6 C 0.5121(7) 0.8406(5) 1.0758(5) 0.076(2) Uani 1 1 d .
H6 H 0.4615 0.8168 1.1068 0.091 Uiso 1 1 calc R
C7 C 0.6192(7) 0.8433(5) 1.0972(5) 0.078(2) Uani 1 1 d .
H7 H 0.6401 0.8227 1.1439 0.094 Uiso 1 1 calc R
C8 C 0.3770(7) 0.9166(5) 0.9112(4) 0.069(2) Uani 1 1 d .
C9 C 0.2784(8) 0.9526(5) 0.7975(5) 0.074(2) Uani 1 1 d .
C10 C 0.1725(6) 0.9393(5) 0.7597(4) 0.067(2) Uani 1 1 d .
C11 C 0.0805(8) 0.9713(5) 0.7893(5) 0.090(3) Uani 1 1 d .
H11 H 0.0850 1.0029 0.8326 0.108 Uiso 1 1 calc R
C12 C -0.0197(8) 0.9569(6) 0.7551(5) 0.088(3) Uani 1 1 d .
H12 H -0.0811 0.9809 0.7746 0.106 Uiso 1 1 calc R
C13 C -0.0284(7) 0.9082(6) 0.6935(5) 0.088(3) Uani 1 1 d .
H13 H -0.0956 0.8965 0.6720 0.106 Uiso 1 1 calc R
C14 C 0.0653(7) 0.8757(5) 0.6629(5) 0.074(2) Uani 1 1 d .
H14 H 0.0595 0.8425 0.6206 0.088 Uiso 1 1 calc R
C15 C 0.1649(7) 0.8913(5) 0.6932(4) 0.065(2) Uani 1 1 d .
C16 C 0.2630(6) 0.8526(5) 0.6608(4) 0.063(2) Uani 1 1 d .
C17 C 0.3018(6) 0.8770(4) 0.5922(4) 0.063(2) Uani 1 1 d .
C18 C 0.2584(7) 0.9404(5) 0.5464(4) 0.074(2) Uani 1 1 d .
H18 H 0.1974 0.9679 0.5624 0.089 Uiso 1 1 calc R
C19 C 0.3008(7) 0.9623(6) 0.4821(5) 0.087(3) Uani 1 1 d .
H19 H 0.2689 1.0048 0.4550 0.104 Uiso 1 1 calc R
C20 C 0.3925(7) 0.9237(6) 0.4529(5) 0.087(3) Uani 1 1 d .
C21 C 0.4370(7) 0.8593(5) 0.4960(4) 0.074(2) Uani 1 1 d .
H21 H 0.4955 0.8300 0.4784 0.089 Uiso 1 1 calc R
C22 C 0.3950(7) 0.8399(5) 0.5632(4) 0.064(2) Uani 1 1 d .
C23 C 0.4208(7) 0.7672(5) 0.6777(4) 0.065(2) Uani 1 1 d .
C24 C 0.4960(7) 0.7249(5) 0.7205(4) 0.078(2) Uani 1 1 d .
H24 H 0.5605 0.7077 0.7001 0.094 Uiso 1 1 calc R
C25 C 0.4729(8) 0.7085(5) 0.7954(5) 0.081(2) Uani 1 1 d .
C26 C 0.3674(7) 0.7241(5) 0.8192(5) 0.079(2) Uani 1 1 d .
H26 H 0.3467 0.7050 0.8659 0.095 Uiso 1 1 calc R
C27 C 0.2957(7) 0.7659(5) 0.7764(4) 0.072(2) Uani 1 1 d .
H27 H 0.2272 0.7763 0.7944 0.086 Uiso 1 1 calc R
C28 C 0.3236(6) 0.7945(4) 0.7034(4) 0.0606(19) Uani 1 1 d .
C29 C 0.4125(9) 1.0334(9) 0.3519(6) 0.136(5) Uani 1 1 d .
H29A H 0.3889 1.0729 0.3887 0.163 Uiso 1 1 calc R
H29B H 0.4753 1.0546 0.3268 0.163 Uiso 1 1 calc R
C30 C 0.3303(10) 1.0139(9) 0.3009(7) 0.157(5) Uani 1 1 d .
H30A H 0.3532 0.9700 0.2691 0.235 Uiso 1 1 calc R
H30B H 0.3131 1.0612 0.2708 0.235 Uiso 1 1 calc R
H30C H 0.2676 0.9971 0.3276 0.235 Uiso 1 1 calc R
C31 C 0.5463(19) 0.9081(9) 0.3616(7) 0.215(11) Uani 1 1 d .
H31A H 0.5884 0.9485 0.3350 0.257 Uiso 1 1 calc R
H31B H 0.5891 0.8856 0.4028 0.257 Uiso 1 1 calc R
C32 C 0.5061(13) 0.8456(14) 0.3128(11) 0.246(11) Uani 1 1 d .
H32A H 0.4564 0.8117 0.3392 0.369 Uiso 1 1 calc R
H32B H 0.5649 0.8127 0.2959 0.369 Uiso 1 1 calc R
H32C H 0.4699 0.8704 0.2704 0.369 Uiso 1 1 calc R
C33 C 0.6645(10) 0.6739(7) 0.8210(6) 0.123(4) Uani 1 1 d .
H33A H 0.6655 0.6511 0.7707 0.148 Uiso 1 1 calc R
H33B H 0.7020 0.6360 0.8544 0.148 Uiso 1 1 calc R
C34 C 0.7263(10) 0.7599(8) 0.8219(8) 0.158(5) Uani 1 1 d .
H34A H 0.6925 0.7964 0.7862 0.237 Uiso 1 1 calc R
H34B H 0.8001 0.7516 0.8088 0.237 Uiso 1 1 calc R
H34C H 0.7235 0.7835 0.8711 0.237 Uiso 1 1 calc R
C35 C 0.5304(10) 0.6719(6) 0.9252(5) 0.106(3) Uani 1 1 d .
H35A H 0.5952 0.6828 0.9549 0.127 Uiso 1 1 calc R
H35B H 0.4755 0.7107 0.9399 0.127 Uiso 1 1 calc R
C36 C 0.4936(9) 0.5885(6) 0.9393(6) 0.123(4) Uani 1 1 d .
H36A H 0.4381 0.5742 0.9033 0.184 Uiso 1 1 calc R
H36B H 0.4654 0.5852 0.9889 0.184 Uiso 1 1 calc R
H36C H 0.5529 0.5512 0.9350 0.184 Uiso 1 1 calc R

loop_
_atom_site_aniso_label
_atom_site_aniso_U_11
_atom_site_aniso_U_22
_atom_site_aniso_U_33
_atom_site_aniso_U_23
_atom_site_aniso_U_13
_atom_site_aniso_U_12
Fe1 0.0552(7) 0.0585(7) 0.0454(6) 0.0032(5) 0.0063(5) -0.0074(5)
Cl1 0.135(3) 0.090(2) 0.194(3) 0.0405(19) -0.019(2) -0.0135(16)
Cl2 0.159(3) 0.136(2) 0.0891(17) -0.0320(16) 0.0480(18) -0.0363(19)
Cl3 0.0808(17) 0.143(2) 0.0906(16) 0.0161(15) 0.0067(14) -0.0229(14)
S1 0.0740(15) 0.0814(14) 0.0628(12) 0.0041(10) 0.0064(11) -0.0108(11)
N1 0.064(4) 0.073(4) 0.053(4) -0.001(3) -0.001(3) -0.008(3)
N2 0.076(5) 0.073(4) 0.050(4) -0.003(3) -0.008(4) -0.004(3)
N3 0.133(7) 0.137(7) 0.090(6) 0.053(5) 0.051(5) 0.065(6)
N4 0.131(8) 0.085(5) 0.068(5) 0.012(4) -0.011(5) 0.029(5)
O1 0.078(5) 0.118(5) 0.102(5) 0.002(4) -0.014(4) 0.019(4)
O2 0.088(4) 0.109(5) 0.059(3) 0.007(3) 0.008(3) -0.020(3)
O3 0.076(4) 0.085(4) 0.056(3) 0.003(3) 0.002(3) 0.016(3)
C1 0.055(6) 0.175(11) 0.129(9) -0.012(8) 0.013(6) 0.008(6)
C2 0.064(6) 0.072(6) 0.086(6) -0.006(5) -0.008(5) 0.012(4)
C3 0.062(6) 0.095(6) 0.072(6) -0.007(5) 0.008(5) -0.006(4)
C4 0.075(6) 0.065(5) 0.062(5) -0.002(4) 0.004(4) -0.010(4)
C5 0.068(5) 0.061(5) 0.049(4) 0.000(3) 0.004(4) -0.004(4)
C6 0.072(6) 0.071(5) 0.085(6) 0.004(4) -0.009(5) 0.003(4)
C7 0.081(7) 0.080(6) 0.074(5) 0.013(4) 0.006(5) 0.004(5)
C8 0.074(6) 0.080(5) 0.052(5) -0.013(4) 0.003(4) -0.006(4)
C9 0.087(7) 0.067(5) 0.067(5) -0.002(4) 0.003(5) 0.002(5)
C10 0.059(5) 0.088(6) 0.056(4) -0.010(4) 0.000(4) 0.006(4)
C11 0.108(8) 0.097(7) 0.064(5) -0.021(5) 0.005(6) 0.012(6)
C12 0.074(6) 0.116(8) 0.076(6) -0.008(6) -0.001(5) 0.029(5)
C13 0.068(6) 0.119(7) 0.078(6) -0.003(6) 0.002(5) 0.001(5)
C14 0.069(6) 0.081(6) 0.070(5) -0.001(4) 0.001(5) 0.005(4)
C15 0.068(6) 0.069(5) 0.058(5) 0.000(4) 0.006(4) 0.008(4)
C16 0.067(5) 0.068(5) 0.054(4) -0.011(4) 0.000(4) -0.009(4)
C17 0.064(5) 0.069(5) 0.057(4) 0.000(4) 0.003(4) 0.008(4)
C18 0.072(6) 0.087(6) 0.064(5) 0.008(4) 0.000(4) 0.023(4)
C19 0.087(6) 0.107(7) 0.066(5) 0.023(5) 0.013(5) 0.030(5)
C20 0.088(7) 0.108(7) 0.065(5) 0.024(5) 0.021(5) 0.018(5)
C21 0.080(6) 0.083(6) 0.060(5) 0.013(4) 0.007(4) 0.007(4)
C22 0.077(6) 0.068(5) 0.047(4) 0.004(4) -0.009(4) 0.008(4)
C23 0.077(6) 0.072(5) 0.047(4) 0.004(4) 0.000(4) 0.005(4)
C24 0.076(6) 0.087(6) 0.071(5) 0.004(5) 0.008(5) 0.021(5)
C25 0.101(8) 0.084(6) 0.058(5) 0.007(4) 0.005(5) 0.012(5)
C26 0.082(6) 0.085(6) 0.071(5) 0.000(5) 0.015(5) 0.005(5)
C27 0.083(6) 0.074(5) 0.059(5) 0.005(4) 0.009(4) 0.002(4)
C28 0.068(5) 0.062(5) 0.052(4) 0.003(4) 0.003(4) 0.006(4)
C29 0.097(9) 0.202(14) 0.110(8) -0.040(9) 0.030(7) -0.020(9)
C30 0.142(11) 0.197(14) 0.133(10) -0.066(9) 0.025(10) -0.044(10)
C31 0.43(3) 0.138(12) 0.082(9) 0.030(8) 0.098(14) 0.044(16)
C32 0.120(13) 0.39(3) 0.23(2) 0.09(2) 0.026(14) 0.095(16)
C33 0.120(10) 0.152(11) 0.096(8) 0.011(7) -0.002(7) 0.087(9)
C34 0.119(10) 0.134(11) 0.221(15) 0.032(10) 0.010(10) 0.008(8)
C35 0.163(11) 0.087(7) 0.068(6) 0.010(5) -0.012(6) 0.017(6)
C36 0.149(10) 0.110(9) 0.110(8) 0.022(7) 0.015(8) -0.005(7)

loop_
_atom_type_symbol
_atom_type_description
_atom_type_scat_dispersion_real
_atom_type_scat_dispersion_imag
_atom_type_scat_source
C C 0.0033 0.0016 'International Tables Vol C Tables 4.2.6.8 and 6.1.1.4'
H H 0.0000 0.0000 'International Tables Vol C Tables 4.2.6.8 and 6.1.1.4'
N N 0.0061 0.0033 'International Tables Vol C Tables 4.2.6.8 and 6.1.1.4'
O O 0.0106 0.0060 'International Tables Vol C Tables 4.2.6.8 and 6.1.1.4'
Fe Fe 0.3463 0.8444 'International Tables Vol C Tables 4.2.6.8 and 6.1.1.4'
S S 0.1246 0.1234 'International Tables Vol C Tables 4.2.6.8 and 6.1.1.4'
Cl Cl 0.1484 0.1585 'International Tables Vol C Tables 4.2.6.8 and 6.1.1.4'

loop_
_geom_angle_atom_site_label_1
_geom_angle_atom_site_label_2
_geom_angle_atom_site_label_3
_geom_angle
N1 Fe1 Cl1 106.9(2)
N1 Fe1 Cl2 103.39(17)
Cl1 Fe1 Cl2 118.98(14)
N1 Fe1 Cl3 104.70(18)
Cl1 Fe1 Cl3 107.50(12)
Cl2 Fe1 Cl3 114.15(12)
C8 S1 C4 88.6(4)
C8 N1 C5 110.4(6)
C8 N1 Fe1 127.9(6)
C5 N1 Fe1 121.5(5)
C9 N2 C8 122.4(7)
C20 N3 C31 122.8(8)
C20 N3 C29 121.4(8)
C31 N3 C29 111.4(8)
C25 N4 C33 121.7(8)
C25 N4 C35 120.1(8)
C33 N4 C35 117.8(8)
C2 O1 C1 118.4(7)
C23 O3 C22 119.2(6)
O1 C1 H1A 109.5
O1 C1 H1B 109.5
H1A C1 H1B 109.5
O1 C1 H1C 109.5
H1A C1 H1C 109.5
H1B C1 H1C 109.5
O1 C2 C3 123.6(9)
O1 C2 C7 115.7(8)
C3 C2 C7 120.6(8)
C2 C3 C4 117.5(8)
C2 C3 H3 121.3
C4 C3 H3 121.3
C3 C4 C5 122.0(7)
C3 C4 S1 127.2(6)
C5 C4 S1 110.8(6)
N1 C5 C6 126.9(7)
N1 C5 C4 113.8(6)
C6 C5 C4 119.3(8)
C7 C6 C5 118.8(8)
C7 C6 H6 120.6
C5 C6 H6 120.6
C6 C7 C2 121.8(8)
C6 C7 H7 119.1
C2 C7 H7 119.1
N1 C8 N2 120.0(7)
N1 C8 S1 116.3(6)
N2 C8 S1 123.7(6)
O2 C9 N2 121.4(8)
O2 C9 C10 125.0(7)
N2 C9 C10 113.5(8)
C11 C10 C15 119.2(7)
C11 C10 C9 120.5(7)
C15 C10 C9 120.2(7)
C10 C11 C12 120.8(8)
C10 C11 H11 119.6
C12 C11 H11 119.6
C13 C12 C11 120.4(8)
C13 C12 H12 119.8
C11 C12 H12 119.8
C12 C13 C14 119.0(9)
C12 C13 H13 120.5
C14 C13 H13 120.5
C15 C14 C13 121.9(8)
C15 C14 H14 119.0
C13 C14 H14 119.0
C14 C15 C10 118.5(7)
C14 C15 C16 120.5(7)
C10 C15 C16 120.8(7)
C17 C16 C28 118.4(7)
C17 C16 C15 121.4(7)
C28 C16 C15 120.0(7)
C16 C17 C22 120.2(7)
C16 C17 C18 125.8(7)
C22 C17 C18 114.0(7)
C19 C18 C17 122.9(8)
C19 C18 H18 118.5
C17 C18 H18 118.5
C18 C19 C20 122.7(8)
C18 C19 H19 118.7
C20 C19 H19 118.7
N3 C20 C21 120.4(8)
N3 C20 C19 123.4(8)
C21 C20 C19 116.2(8)
C22 C21 C20 120.3(8)
C22 C21 H21 119.9
C20 C21 H21 119.9
C21 C22 O3 116.0(7)
C21 C22 C17 123.8(7)
O3 C22 C17 120.1(6)
C28 C23 O3 121.1(7)
C28 C23 C24 124.4(7)
O3 C23 C24 114.4(7)
C23 C24 C25 118.4(8)
C23 C24 H24 120.8
C25 C24 H24 120.8
N4 C25 C24 120.3(8)
N4 C25 C26 121.9(8)
C24 C25 C26 117.7(8)
C27 C26 C25 121.9(8)
C27 C26 H26 119.1
C25 C26 H26 119.1
C26 C27 C28 120.7(8)
C26 C27 H27 119.6
C28 C27 H27 119.6
C23 C28 C16 119.7(7)
C23 C28 C27 115.5(7)
C16 C28 C27 124.6(7)
C30 C29 N3 101.2(11)
C30 C29 H29A 111.5
N3 C29 H29A 111.5
C30 C29 H29B 111.5
N3 C29 H29B 111.5
H29A C29 H29B 109.3
C29 C30 H30A 109.5
C29 C30 H30B 109.5
H30A C30 H30B 109.5
C29 C30 H30C 109.5
H30A C30 H30C 109.5
H30B C30 H30C 109.5
C32 C31 N3 99.8(18)
C32 C31 H31A 111.8
N3 C31 H31A 111.8
C32 C31 H31B 111.8
N3 C31 H31B 111.8
H31A C31 H31B 109.5
C31 C32 H32A 109.5
C31 C32 H32B 109.5
H32A C32 H32B 109.5
C31 C32 H32C 109.5
H32A C32 H32C 109.5
H32B C32 H32C 109.5
N4 C33 C34 111.8(8)
N4 C33 H33A 109.3
C34 C33 H33A 109.3
N4 C33 H33B 109.3
C34 C33 H33B 109.3
H33A C33 H33B 107.9
C33 C34 H34A 109.5
C33 C34 H34B 109.5
H34A C34 H34B 109.5
C33 C34 H34C 109.5
H34A C34 H34C 109.5
H34B C34 H34C 109.5
C36 C35 N4 110.0(8)
C36 C35 H35A 109.7
N4 C35 H35A 109.7
C36 C35 H35B 109.7
N4 C35 H35B 109.7
H35A C35 H35B 108.2
C35 C36 H36A 109.5
C35 C36 H36B 109.5
H36A C36 H36B 109.5
C35 C36 H36C 109.5
H36A C36 H36C 109.5
H36B C36 H36C 109.5

loop_
_geom_bond_atom_site_label_1
_geom_bond_atom_site_label_2
_geom_bond_distance
Fe1 N1 2.125(6)
Fe1 Cl1 2.227(3)
Fe1 Cl2 2.228(3)
Fe1 Cl3 2.275(3)
S1 C8 1.726(8)
S1 C4 1.733(8)
N1 C8 1.327(9)
N1 C5 1.388(9)
N2 C9 1.379(10)
N2 C8 1.381(9)
N3 C20 1.316(10)
N3 C31 1.58(2)
N3 C29 1.609(14)
N4 C25 1.378(11)
N4 C33 1.460(13)
N4 C35 1.484(11)
O1 C2 1.362(9)
O1 C1 1.457(11)
O2 C9 1.240(9)
O3 C23 1.376(8)
O3 C22 1.377(8)
C1 H1A 0.9600
C1 H1B 0.9600
C1 H1C 0.9600
C2 C3 1.381(11)
C2 C7 1.393(11)
C3 C4 1.399(10)
C3 H3 0.9300
C4 C5 1.402(10)
C5 C6 1.390(10)
C6 C7 1.375(11)
C6 H6 0.9300
C7 H7 0.9300
C9 C10 1.480(11)
C10 C11 1.371(11)
C10 C15 1.423(10)
C11 C12 1.393(11)
C11 H11 0.9300
C12 C13 1.358(11)
C12 H12 0.9300
C13 C14 1.400(11)
C13 H13 0.9300
C14 C15 1.362(10)
C14 H14 0.9300
C15 C16 1.498(10)
C16 C17 1.382(10)
C16 C28 1.420(10)
C17 C22 1.413(10)
C17 C18 1.416(10)
C18 C19 1.321(10)
C18 H18 0.9300
C19 C20 1.410(11)
C19 H19 0.9300
C20 C21 1.406(11)
C21 C22 1.355(10)
C21 H21 0.9300
C23 C28 1.374(10)
C23 C24 1.378(10)
C24 C25 1.398(10)
C24 H24 0.9300
C25 C26 1.408(11)
C26 C27 1.345(10)
C26 H26 0.9300
C27 C28 1.432(10)
C27 H27 0.9300
C29 C30 1.389(13)
C29 H29A 0.9700
C29 H29B 0.9700
C30 H30A 0.9600
C30 H30B 0.9600
C30 H30C 0.9600
C31 C32 1.42(2)
C31 H31A 0.9700
C31 H31B 0.9700
C32 H32A 0.9600
C32 H32B 0.9600
C32 H32C 0.9600
C33 C34 1.598(16)
C33 H33A 0.9700
C33 H33B 0.9700
C34 H34A 0.9600
C34 H34B 0.9600
C34 H34C 0.9600
C35 C36 1.457(12)
C35 H35A 0.9700
C35 H35B 0.9700
C36 H36A 0.9600
C36 H36B 0.9600
C36 H36C 0.9600

loop_
_geom_torsion_atom_site_label_1
_geom_torsion_atom_site_label_2
_geom_torsion_atom_site_label_3
_geom_torsion_atom_site_label_4
_geom_torsion
Cl1 Fe1 N1 C8 125.1(6)
Cl2 Fe1 N1 C8 -108.6(6)
Cl3 Fe1 N1 C8 11.2(6)
Cl1 Fe1 N1 C5 -51.6(5)
Cl2 Fe1 N1 C5 74.7(5)
Cl3 Fe1 N1 C5 -165.5(5)
C1 O1 C2 C3 -8.8(12)
C1 O1 C2 C7 174.7(8)
O1 C2 C3 C4 -177.6(7)
C7 C2 C3 C4 -1.2(12)
C2 C3 C4 C5 -0.4(11)
C2 C3 C4 S1 179.9(6)
C8 S1 C4 C3 -179.1(7)
C8 S1 C4 C5 1.1(6)
C8 N1 C5 C6 178.0(7)
Fe1 N1 C5 C6 -4.9(10)
C8 N1 C5 C4 -1.1(9)
Fe1 N1 C5 C4 176.1(5)
C3 C4 C5 N1 179.9(7)
S1 C4 C5 N1 -0.3(8)
C3 C4 C5 C6 0.8(11)
S1 C4 C5 C6 -179.4(5)
N1 C5 C6 C7 -178.6(7)
C4 C5 C6 C7 0.4(11)
C5 C6 C7 C2 -2.1(12)
O1 C2 C7 C6 179.2(7)
C3 C2 C7 C6 2.6(12)
C5 N1 C8 N2 -180.0(6)
Fe1 N1 C8 N2 3.1(10)
C5 N1 C8 S1 2.0(8)
Fe1 N1 C8 S1 -174.9(3)
C9 N2 C8 N1 -167.5(7)
C9 N2 C8 S1 10.4(10)
C4 S1 C8 N1 -1.9(6)
C4 S1 C8 N2 -179.8(7)
C8 N2 C9 O2 -10.7(12)
C8 N2 C9 C10 164.4(6)
O2 C9 C10 C11 -129.9(9)
N2 C9 C10 C11 55.2(10)
O2 C9 C10 C15 51.7(12)
N2 C9 C10 C15 -123.2(8)
C15 C10 C11 C12 0.2(13)
C9 C10 C11 C12 -178.2(8)
C10 C11 C12 C13 2.7(14)
C11 C12 C13 C14 -3.0(14)
C12 C13 C14 C15 0.3(13)
C13 C14 C15 C10 2.6(12)
C13 C14 C15 C16 177.4(8)
C11 C10 C15 C14 -2.8(12)
C9 C10 C15 C14 175.6(7)
C11 C10 C15 C16 -177.7(8)
C9 C10 C15 C16 0.7(11)
C14 C15 C16 C17 71.6(10)
C10 C15 C16 C17 -113.7(8)
C14 C15 C16 C28 -113.7(8)
C10 C15 C16 C28 61.0(10)
C28 C16 C17 C22 4.8(11)
C15 C16 C17 C22 179.6(7)
C28 C16 C17 C18 -172.7(7)
C15 C16 C17 C18 2.0(12)
C16 C17 C18 C19 178.3(8)
C22 C17 C18 C19 0.6(12)
C17 C18 C19 C20 0.7(15)
C31 N3 C20 C21 -6.6(17)
C29 N3 C20 C21 -160.9(9)
C31 N3 C20 C19 173.1(11)
C29 N3 C20 C19 18.8(16)
C18 C19 C20 N3 -179.3(10)
C18 C19 C20 C21 0.4(14)
N3 C20 C21 C22 176.8(9)
C19 C20 C21 C22 -3.0(13)
C20 C21 C22 O3 -172.1(8)
C20 C21 C22 C17 4.6(13)
C23 O3 C22 C21 172.9(7)
C23 O3 C22 C17 -4.0(10)
C16 C17 C22 C21 178.9(7)
C18 C17 C22 C21 -3.3(11)
C16 C17 C22 O3 -4.5(11)
C18 C17 C22 O3 173.3(7)
C22 O3 C23 C28 12.2(10)
C22 O3 C23 C24 -165.8(7)
C28 C23 C24 C25 -0.2(13)
O3 C23 C24 C25 177.7(7)
C33 N4 C25 C24 2.3(13)
C35 N4 C25 C24 174.8(8)
C33 N4 C25 C26 -174.0(9)
C35 N4 C25 C26 -1.5(13)
C23 C24 C25 N4 -166.2(8)
C23 C24 C25 C26 10.2(13)
N4 C25 C26 C27 165.4(8)
C24 C25 C26 C27 -11.0(13)
C25 C26 C27 C28 1.6(13)
O3 C23 C28 C16 -11.9(11)
C24 C23 C28 C16 165.9(8)
O3 C23 C28 C27 173.3(7)
C24 C23 C28 C27 -8.9(12)
C17 C16 C28 C23 3.2(11)
C15 C16 C28 C23 -171.6(7)
C17 C16 C28 C27 177.5(7)
C15 C16 C28 C27 2.7(11)
C26 C27 C28 C23 8.1(11)
C26 C27 C28 C16 -166.4(8)
C20 N3 C29 C30 -96.2(12)
C31 N3 C29 C30 106.9(12)
C20 N3 C31 C32 96.7(15)
C29 N3 C31 C32 -106.7(13)
C25 N4 C33 C34 81.3(12)
C35 N4 C33 C34 -91.4(11)
C25 N4 C35 C36 90.0(11)
C33 N4 C35 C36 -97.1(11)
